data_7054867
loop_
_publ_author_name
'Xia, Ai-Bao'
'Zhang, Xiao-Long'
'Wang, Tao'
'Du, Xiao-Hua'
'Xu, Dan-Qian'
'Xu, Zhen-Yuan'

_publ_section_title
;
 Enantioselective synthesis of functionalized 3,4-disubstituted
 dihydro-2(1H)-quinolinones via Michael--hemiaminalization/oxidation
 reaction
;
_journal_issue 7
_journal_name_full 'New J. Chem.'
_journal_page_first 5088
_journal_paper_doi 10.1039/C4NJ01718H
_journal_volume 39
_journal_year 2015
_chemical_formula_sum 'C12 H12 Cl N2 O3'
_chemical_formula_weight 267.69
_chemical_name_systematic
; 
 ? 
;
_space_group_IT_number 4
_symmetry_cell_setting monoclinic
_symmetry_space_group_name_Hall 'P 2yb'
_symmetry_space_group_name_H-M 'P 1 21 1'
_atom_sites_solution_hydrogens geom
_atom_sites_solution_primary direct
_atom_sites_solution_secondary difmap
_audit_creation_method SHELXL-97
_audit_update_record
;
2015-04-29 deposited with the CCDC.
2015-05-05 downloaded from the CCDC.
;
_cell_angle_alpha 90.00
_cell_angle_beta 96.170(14)
_cell_angle_gamma 90.00
_cell_formula_units_Z 4
_cell_length_a 11.126(9)
_cell_length_b 8.548(7)
_cell_length_c 13.382(10)
_cell_measurement_reflns_used 3065
_cell_measurement_temperature 296(2)
_cell_measurement_theta_max 27.95
_cell_measurement_theta_min 2.26
_cell_volume 1265.3(17)
_computing_cell_refinement 'Bruker SAINT'
_computing_data_collection 'Bruker APEX2'
_computing_data_reduction 'Bruker SAINT'
_computing_molecular_graphics 'Bruker SHELXTL'
_computing_publication_material 'Bruker SHELXTL'
_computing_structure_refinement 'SHELXL-97 (Sheldrick, 2008)'
_computing_structure_solution 'SHELXS-97 (Sheldrick, 2008)'
_diffrn_ambient_temperature 296(2)
_diffrn_measured_fraction_theta_full 0.996
_diffrn_measured_fraction_theta_max 0.996
_diffrn_measurement_device_type 'Bruker APEX-II CCD'
_diffrn_measurement_method '\f and \w scans'
_diffrn_radiation_monochromator graphite
_diffrn_radiation_source 'fine-focus sealed tube'
_diffrn_radiation_type MoK\a
_diffrn_radiation_wavelength 0.71073
_diffrn_reflns_av_R_equivalents 0.0205
_diffrn_reflns_av_unetI/netI 0.0348
_diffrn_reflns_limit_h_max 12
_diffrn_reflns_limit_h_min -13
_diffrn_reflns_limit_k_max 10
_diffrn_reflns_limit_k_min -10
_diffrn_reflns_limit_l_max 12
_diffrn_reflns_limit_l_min -15
_diffrn_reflns_number 6282
_diffrn_reflns_theta_full 25.00
_diffrn_reflns_theta_max 25.00
_diffrn_reflns_theta_min 2.26
_exptl_absorpt_coefficient_mu 0.304
_exptl_absorpt_correction_T_max 0.9474
_exptl_absorpt_correction_T_min 0.9280
_exptl_absorpt_correction_type multi-scan
_exptl_absorpt_process_details SADABS
_exptl_crystal_colour yellow
_exptl_crystal_density_diffrn 1.405
_exptl_crystal_density_method 'not measured'
_exptl_crystal_description block
_exptl_crystal_F_000 556
_exptl_crystal_size_max 0.25
_exptl_crystal_size_mid 0.21
_exptl_crystal_size_min 0.18
_refine_diff_density_max 0.307
_refine_diff_density_min -0.210
_refine_diff_density_rms 0.037
_refine_ls_abs_structure_details 'Flack H D (1983), Acta Cryst. A39, 876-881'
_refine_ls_abs_structure_Flack -0.01(6)
_refine_ls_extinction_method none
_refine_ls_goodness_of_fit_ref 1.068
_refine_ls_hydrogen_treatment constr
_refine_ls_matrix_type full
_refine_ls_number_parameters 327
_refine_ls_number_reflns 4303
_refine_ls_number_restraints 1
_refine_ls_restrained_S_all 1.067
_refine_ls_R_factor_all 0.0437
_refine_ls_R_factor_gt 0.0368
_refine_ls_shift/su_max 0.001
_refine_ls_shift/su_mean 0.000
_refine_ls_structure_factor_coef Fsqd
_refine_ls_weighting_details 'calc w=1/[\s^2^(Fo^2^)+(0.0644P)^2^+0.0000P] where P=(Fo^2^+2Fc^2^)/3'
_refine_ls_weighting_scheme calc
_refine_ls_wR_factor_gt 0.1001
_refine_ls_wR_factor_ref 0.1049
_reflns_number_gt 3780
_reflns_number_total 4303
_reflns_threshold_expression >2sigma(I)
_cod_data_source_file c4nj01718h2.cif
_cod_data_source_block a
_cod_depositor_comments
;
The following automatic conversions were performed:

'_symmetry_cell_setting' value 'Monoclinic' changed to 'monoclinic'
according to
/usr/data/users/saulius/crontab/automatic-downloads/rss-feeds/RSC/lib/dictionaries/cif_core.dic
dictionary named 'cif_core.dic' version 2.4.2 from 2011-04-26.

'_exptl_absorpt_correction_type' value 'Multi-scan' changed to
'multi-scan' according to
/usr/data/users/saulius/crontab/automatic-downloads/rss-feeds/RSC/lib/dictionaries/cif_core.dic
dictionary named 'cif_core.dic' version 2.4.2 from 2011-04-26.

Automatic conversion script
Id: cif_fix_values 3271 2015-04-21 07:52:19Z andrius 

 Adding full bibliography for 7054867.cif.
;
_cod_original_cell_volume 1265.4(17)
_cod_original_sg_symbol_H-M 'P2(1)   '
_cod_database_code 7054867

loop_
_symmetry_equiv_pos_as_xyz
'x, y, z'
'-x, y+1/2, -z'

loop_
_atom_site_label
_atom_site_type_symbol
_atom_site_fract_x
_atom_site_fract_y
_atom_site_fract_z
_atom_site_U_iso_or_equiv
_atom_site_adp_type
_atom_site_occupancy
_atom_site_symmetry_multiplicity
_atom_site_calc_flag
_atom_site_refinement_flags
Cl1 Cl 1.12804(6) 0.31731(10) 0.06051(5) 0.0616(2) Uani 1 1 d .
Cl2 Cl -0.10235(7) 1.10813(11) 0.44058(7) 0.0763(3) Uani 1 1 d .
C1 C 0.9820(2) 0.3030(3) 0.09367(17) 0.0447(6) Uani 1 1 d .
C2 C 0.9368(3) 0.1632(3) 0.1219(2) 0.0531(7) Uani 1 1 d .
H2 H 0.9828 0.0725 0.1208 0.064 Uiso 1 1 calc R
C3 C 0.8228(3) 0.1581(3) 0.1517(2) 0.0522(7) Uani 1 1 d .
H3 H 0.7905 0.0628 0.1690 0.063 Uiso 1 1 calc R
C4 C 0.7560(2) 0.2921(3) 0.15617(17) 0.0427(6) Uani 1 1 d .
C5 C 0.8001(2) 0.4337(3) 0.12470(16) 0.0380(5) Uani 1 1 d .
C6 C 0.9145(2) 0.4383(3) 0.09363(16) 0.0399(5) Uani 1 1 d .
H6 H 0.9458 0.5322 0.0728 0.048 Uiso 1 1 calc R
C7 C 0.7227(2) 0.5772(3) 0.12900(16) 0.0389(5) Uani 1 1 d .
H7 H 0.7749 0.6697 0.1346 0.047 Uiso 1 1 calc R
C8 C 0.6532(2) 0.5683(3) 0.22177(18) 0.0451(6) Uani 1 1 d .
H8 H 0.5953 0.6549 0.2189 0.054 Uiso 1 1 calc R
C9 C 0.5843(2) 0.4170(3) 0.2215(2) 0.0498(6) Uani 1 1 d .
C10 C 0.7376(3) 0.5810(4) 0.32038(18) 0.0573(7) Uani 1 1 d .
H10A H 0.6898 0.5683 0.3763 0.069 Uiso 1 1 calc R
H10B H 0.7953 0.4957 0.3231 0.069 Uiso 1 1 calc R
C11 C 0.8060(3) 0.7329(4) 0.3334(2) 0.0710(9) Uani 1 1 d .
H11A H 0.8616 0.7405 0.2835 0.106 Uiso 1 1 calc R
H11B H 0.8499 0.7364 0.3991 0.106 Uiso 1 1 calc R
H11C H 0.7501 0.8188 0.3257 0.106 Uiso 1 1 calc R
C12 C 0.6378(2) 0.5880(3) 0.03178(19) 0.0501(6) Uani 1 1 d .
H12A H 0.6845 0.5887 -0.0254 0.060 Uiso 1 1 calc R
H12B H 0.5848 0.4976 0.0258 0.060 Uiso 1 1 calc R
C13 C 0.0367(2) 1.1081(4) 0.39294(18) 0.0479(6) Uani 1 1 d .
C14 C 0.0813(3) 1.2481(3) 0.3598(2) 0.0511(7) Uani 1 1 d .
H14 H 0.0372 1.3403 0.3624 0.061 Uiso 1 1 calc R
C15 C 0.1919(2) 1.2478(3) 0.32315(19) 0.0461(6) Uani 1 1 d .
H15 H 0.2233 1.3409 0.3011 0.055 Uiso 1 1 calc R
C16 C 0.2568(2) 1.1120(3) 0.31866(16) 0.0399(5) Uani 1 1 d .
C17 C 0.2111(2) 0.9702(3) 0.34964(17) 0.0388(5) Uani 1 1 d .
C18 C 0.0995(2) 0.9718(3) 0.38804(18) 0.0436(6) Uani 1 1 d .
H18 H 0.0676 0.8792 0.4105 0.052 Uiso 1 1 calc R
C19 C 0.2838(2) 0.8252(3) 0.33958(18) 0.0435(5) Uani 1 1 d .
H19 H 0.2626 0.7489 0.3895 0.052 Uiso 1 1 calc R
C20 C 0.2580(3) 0.7524(3) 0.2346(2) 0.0542(7) Uani 1 1 d .
H20A H 0.2775 0.8266 0.1840 0.065 Uiso 1 1 calc R
H20B H 0.3076 0.6600 0.2297 0.065 Uiso 1 1 calc R
C21 C 0.4185(2) 0.8615(3) 0.35983(18) 0.0446(6) Uani 1 1 d .
H21 H 0.4643 0.7686 0.3438 0.054 Uiso 1 1 calc R
C22 C 0.4515(2) 0.9950(3) 0.29398(19) 0.0459(6) Uani 1 1 d .
C23 C 0.4540(3) 0.9050(4) 0.47002(19) 0.0543(7) Uani 1 1 d .
H23A H 0.4103 0.9988 0.4850 0.065 Uiso 1 1 calc R
H23B H 0.4281 0.8216 0.5119 0.065 Uiso 1 1 calc R
C24 C 0.5867(3) 0.9330(5) 0.4983(2) 0.0767(10) Uani 1 1 d .
H24A H 0.6311 0.8402 0.4853 0.115 Uiso 1 1 calc R
H24B H 0.6006 0.9587 0.5684 0.115 Uiso 1 1 calc R
H24C H 0.6131 1.0180 0.4591 0.115 Uiso 1 1 calc R
N1 N 0.64027(19) 0.2893(2) 0.19121(16) 0.0498(5) Uani 1 1 d .
N2 N 0.5642(2) 0.7335(3) 0.0318(2) 0.0658(7) Uani 1 1 d .
N3 N 0.37011(18) 1.1134(3) 0.28103(16) 0.0479(5) Uani 1 1 d .
N4 N 0.1284(2) 0.7095(3) 0.21737(18) 0.0564(6) Uani 1 1 d .
O5 O 0.48388(18) 0.4091(2) 0.25227(16) 0.0652(6) Uani 1 1 d .
O6 O 0.4615(2) 0.7257(4) 0.0530(2) 0.0930(8) Uani 1 1 d .
O7 O 0.6115(3) 0.8555(3) 0.0170(3) 0.1332(14) Uani 1 1 d .
O8 O 0.54747(18) 1.0001(2) 0.25776(16) 0.0631(5) Uani 1 1 d .
O9 O 0.0630(3) 0.7807(3) 0.1557(2) 0.0930(8) Uani 1 1 d .
O10 O 0.0927(2) 0.6071(3) 0.26919(17) 0.0739(6) Uani 1 1 d .

loop_
_atom_site_aniso_label
_atom_site_aniso_U_11
_atom_site_aniso_U_22
_atom_site_aniso_U_33
_atom_site_aniso_U_23
_atom_site_aniso_U_13
_atom_site_aniso_U_12
Cl1 0.0455(3) 0.0723(5) 0.0700(4) -0.0071(4) 0.0198(3) 0.0106(3)
Cl2 0.0583(4) 0.0680(5) 0.1089(6) -0.0196(5) 0.0381(4) -0.0043(4)
C1 0.0431(13) 0.0474(16) 0.0443(13) -0.0102(12) 0.0081(10) 0.0043(13)
C2 0.0620(18) 0.0385(14) 0.0602(16) -0.0010(12) 0.0137(13) 0.0101(13)
C3 0.0637(17) 0.0318(13) 0.0634(16) 0.0020(12) 0.0178(13) -0.0036(12)
C4 0.0455(13) 0.0356(14) 0.0486(13) -0.0012(11) 0.0119(10) -0.0080(11)
C5 0.0404(13) 0.0338(12) 0.0408(12) 0.0014(10) 0.0095(9) -0.0020(10)
C6 0.0408(13) 0.0381(13) 0.0421(12) 0.0002(10) 0.0100(10) -0.0040(11)
C7 0.0386(12) 0.0306(12) 0.0490(12) 0.0007(10) 0.0114(10) -0.0068(10)
C8 0.0428(13) 0.0387(14) 0.0566(14) 0.0002(11) 0.0185(11) -0.0009(11)
C9 0.0505(15) 0.0449(15) 0.0572(14) 0.0011(12) 0.0205(12) -0.0090(13)
C10 0.0701(18) 0.0552(17) 0.0488(14) -0.0038(13) 0.0163(12) -0.0021(15)
C11 0.0633(19) 0.075(2) 0.075(2) -0.0165(17) 0.0097(15) -0.0153(16)
C12 0.0483(14) 0.0435(14) 0.0591(14) 0.0055(12) 0.0090(11) -0.0029(13)
C13 0.0441(13) 0.0492(15) 0.0517(14) -0.0134(13) 0.0111(10) -0.0063(13)
C14 0.0504(16) 0.0394(14) 0.0628(16) -0.0053(12) 0.0029(13) 0.0009(12)
C15 0.0483(14) 0.0337(13) 0.0557(15) 0.0052(11) 0.0027(11) -0.0086(11)
C16 0.0394(12) 0.0388(13) 0.0416(12) 0.0023(10) 0.0046(9) -0.0046(11)
C17 0.0413(13) 0.0336(13) 0.0419(12) -0.0002(10) 0.0063(10) -0.0081(10)
C18 0.0460(13) 0.0361(13) 0.0501(13) -0.0004(11) 0.0109(10) -0.0097(11)
C19 0.0467(13) 0.0342(12) 0.0516(13) 0.0038(11) 0.0148(10) -0.0028(12)
C20 0.0604(17) 0.0410(14) 0.0631(16) -0.0062(12) 0.0152(13) -0.0066(13)
C21 0.0461(14) 0.0341(14) 0.0557(14) 0.0018(10) 0.0156(11) 0.0005(10)
C22 0.0464(14) 0.0383(13) 0.0553(14) 0.0010(11) 0.0158(11) -0.0071(12)
C23 0.0565(17) 0.0553(16) 0.0518(14) 0.0046(13) 0.0091(12) 0.0034(14)
C24 0.064(2) 0.100(3) 0.0639(18) -0.0062(18) -0.0010(15) 0.0075(19)
N1 0.0483(12) 0.0370(12) 0.0676(14) 0.0029(10) 0.0225(10) -0.0076(10)
N2 0.0497(15) 0.0628(17) 0.0844(17) 0.0241(14) 0.0058(12) 0.0053(13)
N3 0.0431(11) 0.0404(12) 0.0624(12) 0.0091(10) 0.0154(9) -0.0051(10)
N4 0.0699(16) 0.0343(12) 0.0632(14) -0.0092(11) -0.0010(12) -0.0030(12)
O5 0.0538(12) 0.0564(12) 0.0924(14) 0.0022(11) 0.0404(10) -0.0106(10)
O6 0.0575(15) 0.0955(19) 0.128(2) 0.0207(16) 0.0201(14) 0.0148(13)
O7 0.0801(19) 0.0664(18) 0.260(4) 0.062(2) 0.050(2) 0.0154(15)
O8 0.0533(11) 0.0518(11) 0.0893(14) 0.0087(10) 0.0316(10) -0.0025(10)
O9 0.1030(19) 0.0675(16) 0.0994(17) 0.0101(13) -0.0313(15) -0.0028(14)
O10 0.0726(14) 0.0540(12) 0.0945(15) 0.0070(12) 0.0061(11) -0.0176(12)

loop_
_atom_type_symbol
_atom_type_description
_atom_type_scat_dispersion_real
_atom_type_scat_dispersion_imag
_atom_type_scat_source
C C 0.0033 0.0016 'International Tables Vol C Tables 4.2.6.8 and 6.1.1.4'
H H 0.0000 0.0000 'International Tables Vol C Tables 4.2.6.8 and 6.1.1.4'
N N 0.0061 0.0033 'International Tables Vol C Tables 4.2.6.8 and 6.1.1.4'
O O 0.0106 0.0060 'International Tables Vol C Tables 4.2.6.8 and 6.1.1.4'
Cl Cl 0.1484 0.1585 'International Tables Vol C Tables 4.2.6.8 and 6.1.1.4'

loop_
_geom_angle_atom_site_label_1
_geom_angle_atom_site_label_2
_geom_angle_atom_site_label_3
_geom_angle
C2 C1 C6 121.2(2)
C2 C1 Cl1 121.0(2)
C6 C1 Cl1 117.8(2)
C1 C2 C3 119.2(2)
C1 C2 H2 120.4
C3 C2 H2 120.4
C4 C3 C2 120.7(2)
C4 C3 H3 119.7
C2 C3 H3 119.7
C3 C4 C5 120.3(2)
C3 C4 N1 121.1(2)
C5 C4 N1 118.6(2)
C6 C5 C4 118.9(2)
C6 C5 C7 122.6(2)
C4 C5 C7 118.5(2)
C1 C6 C5 119.7(2)
C1 C6 H6 120.1
C5 C6 H6 120.1
C5 C7 C12 108.8(2)
C5 C7 C8 109.35(19)
C12 C7 C8 111.9(2)
C5 C7 H7 108.9
C12 C7 H7 108.9
C8 C7 H7 108.9
C9 C8 C7 110.0(2)
C9 C8 C10 109.1(2)
C7 C8 C10 112.1(2)
C9 C8 H8 108.5
C7 C8 H8 108.5
C10 C8 H8 108.5
O5 C9 N1 121.5(2)
O5 C9 C8 121.8(2)
N1 C9 C8 116.6(2)
C11 C10 C8 114.5(2)
C11 C10 H10A 108.6
C8 C10 H10A 108.6
C11 C10 H10B 108.6
C8 C10 H10B 108.6
H10A C10 H10B 107.6
C10 C11 H11A 109.5
C10 C11 H11B 109.5
H11A C11 H11B 109.5
C10 C11 H11C 109.5
H11A C11 H11C 109.5
H11B C11 H11C 109.5
N2 C12 C7 109.9(2)
N2 C12 H12A 109.7
C7 C12 H12A 109.7
N2 C12 H12B 109.7
C7 C12 H12B 109.7
H12A C12 H12B 108.2
C18 C13 C14 121.3(2)
C18 C13 Cl2 119.9(2)
C14 C13 Cl2 118.7(2)
C15 C14 C13 118.5(2)
C15 C14 H14 120.7
C13 C14 H14 120.7
C16 C15 C14 120.9(2)
C16 C15 H15 119.6
C14 C15 H15 119.6
C15 C16 C17 120.8(2)
C15 C16 N3 120.3(2)
C17 C16 N3 118.9(2)
C16 C17 C18 118.0(2)
C16 C17 C19 118.4(2)
C18 C17 C19 123.6(2)
C13 C18 C17 120.5(2)
C13 C18 H18 119.8
C17 C18 H18 119.8
C17 C19 C21 110.2(2)
C17 C19 C20 111.7(2)
C21 C19 C20 109.2(2)
C17 C19 H19 108.6
C21 C19 H19 108.6
C20 C19 H19 108.6
N4 C20 C19 109.0(2)
N4 C20 H20A 109.9
C19 C20 H20A 109.9
N4 C20 H20B 109.9
C19 C20 H20B 109.9
H20A C20 H20B 108.3
C22 C21 C19 110.2(2)
C22 C21 C23 108.9(2)
C19 C21 C23 111.6(2)
C22 C21 H21 108.7
C19 C21 H21 108.7
C23 C21 H21 108.7
O8 C22 N3 121.6(2)
O8 C22 C21 122.4(2)
N3 C22 C21 115.9(2)
C24 C23 C21 115.2(2)
C24 C23 H23A 108.5
C21 C23 H23A 108.5
C24 C23 H23B 108.5
C21 C23 H23B 108.5
H23A C23 H23B 107.5
C23 C24 H24A 109.5
C23 C24 H24B 109.5
H24A C24 H24B 109.5
C23 C24 H24C 109.5
H24A C24 H24C 109.5
H24B C24 H24C 109.5
C9 N1 C4 123.7(2)
O7 N2 O6 122.2(3)
O7 N2 C12 118.5(3)
O6 N2 C12 119.2(3)
C22 N3 C16 124.0(2)
O9 N4 O10 123.2(3)
O9 N4 C20 119.2(3)
O10 N4 C20 117.6(2)

loop_
_geom_bond_atom_site_label_1
_geom_bond_atom_site_label_2
_geom_bond_distance
Cl1 C1 1.735(3)
Cl2 C13 1.735(3)
C1 C2 1.366(4)
C1 C6 1.378(4)
C2 C3 1.370(4)
C2 H2 0.9300
C3 C4 1.370(4)
C3 H3 0.9300
C4 C5 1.389(3)
C4 N1 1.417(3)
C5 C6 1.381(3)
C5 C7 1.503(3)
C6 H6 0.9300
C7 C12 1.526(3)
C7 C8 1.533(3)
C7 H7 0.9800
C8 C9 1.503(4)
C8 C10 1.539(4)
C8 H8 0.9800
C9 O5 1.234(3)
C9 N1 1.341(4)
C10 C11 1.506(5)
C10 H10A 0.9700
C10 H10B 0.9700
C11 H11A 0.9600
C11 H11B 0.9600
C11 H11C 0.9600
C12 N2 1.489(4)
C12 H12A 0.9700
C12 H12B 0.9700
C13 C18 1.364(4)
C13 C14 1.387(4)
C14 C15 1.374(4)
C14 H14 0.9300
C15 C16 1.372(4)
C15 H15 0.9300
C16 C17 1.394(3)
C16 N3 1.407(3)
C17 C18 1.395(4)
C17 C19 1.494(4)
C18 H18 0.9300
C19 C21 1.526(4)
C19 C20 1.535(4)
C19 H19 0.9800
C20 N4 1.482(4)
C20 H20A 0.9700
C20 H20B 0.9700
C21 C22 1.511(3)
C21 C23 1.531(4)
C21 H21 0.9800
C22 O8 1.220(3)
C22 N3 1.356(4)
C23 C24 1.503(4)
C23 H23A 0.9700
C23 H23B 0.9700
C24 H24A 0.9600
C24 H24B 0.9600
C24 H24C 0.9600
N2 O7 1.194(4)
N2 O6 1.208(3)
N4 O9 1.204(3)
N4 O10 1.210(3)

loop_
_geom_torsion_atom_site_label_1
_geom_torsion_atom_site_label_2
_geom_torsion_atom_site_label_3
_geom_torsion_atom_site_label_4
_geom_torsion
C6 C1 C2 C3 -0.8(4)
Cl1 C1 C2 C3 177.2(2)
C1 C2 C3 C4 -1.9(4)
C2 C3 C4 C5 3.9(4)
C2 C3 C4 N1 -177.1(2)
C3 C4 C5 C6 -3.1(4)
N1 C4 C5 C6 177.9(2)
C3 C4 C5 C7 178.8(2)
N1 C4 C5 C7 -0.2(3)
C2 C1 C6 C5 1.5(4)
Cl1 C1 C6 C5 -176.55(17)
C4 C5 C6 C1 0.5(3)
C7 C5 C6 C1 178.5(2)
C6 C5 C7 C12 95.3(3)
C4 C5 C7 C12 -86.7(3)
C6 C5 C7 C8 -142.2(2)
C4 C5 C7 C8 35.8(3)
C5 C7 C8 C9 -54.0(3)
C12 C7 C8 C9 66.6(3)
C5 C7 C8 C10 67.6(3)
C12 C7 C8 C10 -171.8(2)
C7 C8 C9 O5 -144.0(3)
C10 C8 C9 O5 92.6(3)
C7 C8 C9 N1 39.4(3)
C10 C8 C9 N1 -83.9(3)
C9 C8 C10 C11 -176.0(3)
C7 C8 C10 C11 61.8(3)
C5 C7 C12 N2 -177.2(2)
C8 C7 C12 N2 61.9(3)
C18 C13 C14 C15 -1.1(4)
Cl2 C13 C14 C15 179.3(2)
C13 C14 C15 C16 0.4(4)
C14 C15 C16 C17 1.1(4)
C14 C15 C16 N3 -179.9(2)
C15 C16 C17 C18 -1.9(3)
N3 C16 C17 C18 179.1(2)
C15 C16 C17 C19 177.8(2)
N3 C16 C17 C19 -1.1(3)
C14 C13 C18 C17 0.2(4)
Cl2 C13 C18 C17 179.81(18)
C16 C17 C18 C13 1.2(4)
C19 C17 C18 C13 -178.5(2)
C16 C17 C19 C21 35.5(3)
C18 C17 C19 C21 -144.7(2)
C16 C17 C19 C20 -86.0(3)
C18 C17 C19 C20 93.7(3)
C17 C19 C20 N4 -60.8(3)
C21 C19 C20 N4 177.0(2)
C17 C19 C21 C22 -53.3(3)
C20 C19 C21 C22 69.7(3)
C17 C19 C21 C23 67.8(3)
C20 C19 C21 C23 -169.1(2)
C19 C21 C22 O8 -143.4(3)
C23 C21 C22 O8 93.8(3)
C19 C21 C22 N3 39.5(3)
C23 C21 C22 N3 -83.2(3)
C22 C21 C23 C24 -61.7(3)
C19 C21 C23 C24 176.4(3)
O5 C9 N1 C4 -179.4(2)
C8 C9 N1 C4 -2.8(4)
C3 C4 N1 C9 162.3(3)
C5 C4 N1 C9 -18.7(4)
C7 C12 N2 O7 75.2(4)
C7 C12 N2 O6 -100.2(3)
O8 C22 N3 C16 178.2(2)
C21 C22 N3 C16 -4.7(4)
C15 C16 N3 C22 164.8(2)
C17 C16 N3 C22 -16.2(3)
C19 C20 N4 O9 111.5(3)
C19 C20 N4 O10 -65.9(3)
